data_2200297
loop_
_publ_author_name
'Hoong-Kun Fun'
'Suchada Chantrapromma'
'Ibrahim Abdul Razak'
'Qian-Feng Zhang'
'Xinquan Xin'

_publ_section_title Bis(\m-diphenylthiophosphinito-<i>S</i>:<i>P</i>)bis[(\h^5^-cyclopentadienyl)nickel(II)]
_journal_issue 5
_journal_name_full 'Acta Crystallographica Section E'
_journal_page_first m190
_journal_page_last m191
_journal_paper_doi 10.1107/S1600536801005475
_journal_volume 57
_journal_year 2001
_chemical_formula_iupac '[Ni2 (C5 H5)2 (C12 H10 P S)2]'
_chemical_formula_moiety 'C34 H30 Ni2 P2 S2'
_chemical_formula_sum 'C34 H30 Ni2 P2 S2'
_chemical_formula_weight 682.06
_chemical_name_systematic
;
Bis(\m-diphenylthiophosphinito-S:P)bis[(\h^5^-cyclopentadienyl)nickel(II)]
;
_space_group_IT_number 14
_symmetry_cell_setting monoclinic
_symmetry_space_group_name_Hall '-P 2ybc'
_symmetry_space_group_name_H-M 'P 1 21/c 1'
_audit_creation_method SHELXL-97
_cell_angle_alpha 90.00
_cell_angle_beta 94.5600(10)
_cell_angle_gamma 90.00
_cell_formula_units_Z 4
_cell_length_a 9.4231(2)
_cell_length_b 14.5514(2)
_cell_length_c 22.2014(4)
_cell_measurement_reflns_used 7990
_cell_measurement_temperature 293(2)
_cell_measurement_theta_max 28.36
_cell_measurement_theta_min 2.68
_cell_volume 3034.60(9)
_computing_cell_refinement 'SAINT (Siemens, 1996)'
_computing_data_collection 'SMART (Siemens, 1996)'
_computing_data_reduction SAINT
_computing_molecular_graphics SHELXTL
_computing_publication_material 'SHELXTL and PLATON (Spek, 1990)'
_computing_structure_refinement SHELXTL
_computing_structure_solution 'SHELXTL (Sheldrick, 1997)'
_diffrn_ambient_temperature 293(2)
_diffrn_detector_area_resol_mean 8.33
_diffrn_measured_fraction_theta_full .995
_diffrn_measured_fraction_theta_max .995
_diffrn_measurement_device_type 'Siemens SMART CCD area-detector'
_diffrn_measurement_method \w
_diffrn_radiation_monochromator graphite
_diffrn_radiation_source 'fine-focus sealed tube'
_diffrn_radiation_type MoK\a
_diffrn_radiation_wavelength .71073
_diffrn_reflns_av_R_equivalents .0587
_diffrn_reflns_av_sigmaI/netI .0608
_diffrn_reflns_limit_h_max 12
_diffrn_reflns_limit_h_min -11
_diffrn_reflns_limit_k_max 18
_diffrn_reflns_limit_k_min -19
_diffrn_reflns_limit_l_max 29
_diffrn_reflns_limit_l_min -25
_diffrn_reflns_number 21461
_diffrn_reflns_theta_full 28.29
_diffrn_reflns_theta_max 28.29
_diffrn_reflns_theta_min 2.68
_exptl_absorpt_coefficient_mu 1.507
_exptl_absorpt_correction_T_max .5982
_exptl_absorpt_correction_T_min .5315
_exptl_absorpt_correction_type empirical
_exptl_absorpt_process_details '(SADABS; Sheldrick, 1996)'
_exptl_crystal_colour black
_exptl_crystal_density_diffrn 1.493
_exptl_crystal_density_method 'not measured'
_exptl_crystal_description block
_exptl_crystal_F_000 1408
_exptl_crystal_size_max .48
_exptl_crystal_size_mid .42
_exptl_crystal_size_min .38
_refine_diff_density_max .665
_refine_diff_density_min -.657
_refine_ls_extinction_method none
_refine_ls_goodness_of_fit_ref .982
_refine_ls_hydrogen_treatment constr
_refine_ls_matrix_type full
_refine_ls_number_parameters 361
_refine_ls_number_reflns 7506
_refine_ls_number_restraints 0
_refine_ls_restrained_S_all .982
_refine_ls_R_factor_all .0457
_refine_ls_R_factor_gt .0357
_refine_ls_shift/su_max .001
_refine_ls_shift/su_mean .000
_refine_ls_structure_factor_coef Fsqd
_refine_ls_weighting_details 'calc w = 1/[\s^2^(Fo^2^)+(0.0384P)^2^] where P = (Fo^2^+2Fc^2^)/3'
_refine_ls_weighting_scheme calc
_refine_ls_wR_factor_ref .0917
_reflns_number_gt 6064
_reflns_number_total 7506
_reflns_threshold_expression I>2\s(I)
_cod_data_source_file cv6016.cif
_cod_data_source_block I
_cod_original_sg_symbol_H-M 'P 21/c'
_cod_database_code 2200297
_cod_database_fobs_code 2200297

loop_
_symmetry_equiv_pos_as_xyz
'x, y, z'
'-x, y+1/2, -z+1/2'
'-x, -y, -z'
'x, -y-1/2, z-1/2'

loop_
_atom_site_label
_atom_site_fract_x
_atom_site_fract_y
_atom_site_fract_z
_atom_site_U_iso_or_equiv
_atom_site_adp_type
_atom_site_calc_flag
_atom_site_refinement_flags
_atom_site_occupancy
_atom_site_disorder_assembly
_atom_site_disorder_group
_atom_site_type_symbol
Ni1 .00860(3) .765748(17) .265393(11) .02894(8) Uani d . 1 . . Ni
Ni2 .14754(3) .857248(17) .129241(12) .03275(8) Uani d . 1 . . Ni
P1 .23685(5) .77299(3) .26430(2) .02669(11) Uani d . 1 . . P
P2 .03117(5) .73131(3) .11593(2) .02759(11) Uani d . 1 . . P
S1 .32078(5) .78440(4) .18150(2) .03468(12) Uani d . 1 . . S
S2 -.00701(6) .66130(3) .19366(2) .03298(12) Uani d . 1 . . S
C1 -.0988(3) .88358(17) .29932(12) .0517(6) Uani d . 1 . . C
H1A -.0816 .9481 .2897 .062 Uiso calc R 1 . . H
C2 -.0240(3) .83053(18) .34565(11) .0493(6) Uani d . 1 . . C
H2A .0512 .8538 .3747 .059 Uiso calc R 1 . . H
C3 -.0875(3) .74286(18) .34768(12) .0518(6) Uani d . 1 . . C
H3A -.0633 .6943 .3773 .062 Uiso calc R 1 . . H
C4 -.1908(3) .73878(19) .29959(13) .0539(7) Uani d . 1 . . C
H4A -.2517 .6856 .2890 .065 Uiso calc R 1 . . H
C5 -.2009(3) .8262(2) .27049(13) .0549(7) Uani d . 1 . . C
H5A -.2676 .8429 .2361 .066 Uiso calc R 1 . . H
C6 .3084(2) .66720(14) .29887(9) .0333(4) Uani d . 1 . . C
C7 .2946(3) .65205(17) .36019(11) .0475(6) Uani d . 1 . . C
H7A .2550 .6971 .3834 .057 Uiso calc R 1 . . H
C8 .3400(3) .5698(2) .38650(13) .0612(7) Uani d . 1 . . C
H8A .3299 .5595 .4273 .073 Uiso calc R 1 . . H
C9 .4002(3) .50293(19) .35259(16) .0667(8) Uani d . 1 . . C
H9A .4312 .4480 .3706 .080 Uiso calc R 1 . . H
C10 .4142(3) .51732(17) .29292(15) .0613(7) Uani d . 1 . . C
H10A .4548 .4721 .2702 .074 Uiso calc R 1 . . H
C11 .3684(3) .59867(16) .26571(11) .0460(5) Uani d . 1 . . C
H11A .3779 .6075 .2247 .055 Uiso calc R 1 . . H
C12 .3322(2) .86217(13) .30955(9) .0311(4) Uani d . 1 . . C
C13 .2751(3) .94973(15) .31157(10) .0427(5) Uani d . 1 . . C
H13A .1850 .9612 .2929 .051 Uiso calc R 1 . . H
C14 .3511(3) 1.02067(17) .34110(12) .0534(6) Uani d . 1 . . C
H14A .3116 1.0792 .3424 .064 Uiso calc R 1 . . H
C15 .4858(3) 1.00388(18) .36867(11) .0521(6) Uani d . 1 . . C
H15A .5372 1.0511 .3884 .063 Uiso calc R 1 . . H
C16 .5429(3) .91733(19) .36669(11) .0526(6) Uani d . 1 . . C
H16A .6332 .9060 .3852 .063 Uiso calc R 1 . . H
C17 .4672(2) .84680(16) .33741(11) .0413(5) Uani d . 1 . . C
H17A .5071 .7884 .3364 .050 Uiso calc R 1 . . H
C18 .1195(2) .64806(14) .06970(9) .0319(4) Uani d . 1 . . C
C19 .0930(2) .55496(15) .07462(9) .0389(5) Uani d . 1 . . C
H19A .0311 .5346 .1024 .047 Uiso calc R 1 . . H
C20 .1571(3) .49152(17) .03896(11) .0485(6) Uani d . 1 . . C
H20A .1383 .4291 .0428 .058 Uiso calc R 1 . . H
C21 .2484(3) .5214(2) -.00200(11) .0559(7) Uani d . 1 . . C
H21A .2916 .4790 -.0260 .067 Uiso calc R 1 . . H
C22 .2765(3) .6130(2) -.00789(11) .0579(7) Uani d . 1 . . C
H22A .3380 .6326 -.0360 .070 Uiso calc R 1 . . H
C23 .2128(3) .67745(18) .02829(11) .0485(6) Uani d . 1 . . C
H23A .2330 .7397 .0246 .058 Uiso calc R 1 . . H
C24 -.1427(2) .74582(14) .07261(9) .0312(4) Uani d . 1 . . C
C25 -.1497(2) .75894(17) .01078(10) .0439(5) Uani d . 1 . . C
H25A -.0668 .7564 -.0093 .053 Uiso calc R 1 . . H
C26 -.2793(3) .7760(2) -.02175(11) .0532(6) Uani d . 1 . . C
H26A -.2827 .7848 -.0633 .064 Uiso calc R 1 . . H
C27 -.4024(3) .77968(19) .00756(12) .0530(6) Uani d . 1 . . C
H27A -.4891 .7912 -.0141 .064 Uiso calc R 1 . . H
C28 -.3969(3) .76636(18) .06869(12) .0503(6) Uani d . 1 . . C
H28A -.4804 .7682 .0884 .060 Uiso calc R 1 . . H
C29 -.2676(2) .75001(15) .10176(10) .0387(5) Uani d . 1 . . C
H29A -.2649 .7419 .1434 .046 Uiso calc R 1 . . H
C30 .0648(4) .99068(17) .14935(16) .0686(8) Uani d . 1 . . C
H30A .0177 1.0088 .1853 .082 Uiso calc R 1 . . H
C31 .0002(3) .95247(18) .09495(15) .0650(8) Uani d . 1 . . C
H31A -.1019 .9413 .0860 .078 Uiso calc R 1 . . H
C32 .1063(4) .9431(2) .05350(14) .0684(8) Uani d . 1 . . C
H32A .0903 .9225 .0115 .082 Uiso calc R 1 . . H
C33 .2336(4) .9705(2) .08129(17) .0733(9) Uani d . 1 . . C
H33A .3251 .9712 .0632 .088 Uiso calc R 1 . . H
C34 .2105(3) .99707(17) .14044(17) .0694(9) Uani d . 1 . . C
H34A .2843 1.0195 .1705 .083 Uiso calc R 1 . . H

loop_
_atom_site_aniso_label
_atom_site_aniso_U_11
_atom_site_aniso_U_22
_atom_site_aniso_U_33
_atom_site_aniso_U_12
_atom_site_aniso_U_13
_atom_site_aniso_U_23
Ni1 .02630(13) .03423(14) .02678(14) .00279(10) .00512(10) -.00403(9)
Ni2 .03323(15) .02987(14) .03444(15) -.00260(10) -.00172(11) .00501(10)
P1 .0262(2) .0300(2) .0238(2) .00320(18) .00158(18) -.00211(18)
P2 .0286(2) .0305(2) .0235(2) -.00106(19) .00148(19) .00002(18)
S1 .0290(2) .0482(3) .0273(3) .0043(2) .00517(19) .0019(2)
S2 .0434(3) .0312(2) .0246(2) -.0054(2) .0043(2) -.00016(18)
C1 .0543(15) .0420(13) .0612(16) .0121(11) .0206(12) -.0092(11)
C2 .0492(14) .0626(15) .0380(13) .0019(12) .0148(11) -.0187(11)
C3 .0586(16) .0595(15) .0408(14) .0033(12) .0260(12) .0003(11)
C4 .0374(13) .0601(16) .0678(18) -.0048(11) .0272(13) -.0148(13)
C5 .0353(13) .0705(17) .0596(16) .0182(12) .0078(11) -.0119(13)
C6 .0277(10) .0346(10) .0364(11) -.0001(8) -.0040(8) .0014(8)
C7 .0492(14) .0506(14) .0421(13) .0009(11) .0005(10) .0068(10)
C8 .0576(16) .0692(19) .0548(16) -.0083(14) -.0087(13) .0300(14)
C9 .0539(16) .0415(14) .101(2) -.0015(12) -.0182(16) .0241(15)
C10 .0572(17) .0383(13) .086(2) .0131(12) -.0071(14) -.0002(13)
C11 .0472(13) .0401(12) .0499(14) .0083(10) .0003(10) -.0036(10)
C12 .0302(10) .0348(10) .0285(10) -.0003(8) .0031(8) -.0027(8)
C13 .0412(12) .0377(12) .0479(13) .0028(9) -.0040(10) -.0058(10)
C14 .0606(17) .0379(13) .0611(16) -.0007(11) .0014(13) -.0115(11)
C15 .0558(16) .0510(14) .0490(15) -.0181(12) .0007(11) -.0157(11)
C16 .0365(13) .0649(17) .0546(15) -.0083(11) -.0069(11) -.0084(12)
C17 .0322(11) .0453(12) .0459(13) -.0003(9) -.0013(9) -.0074(10)
C18 .0314(10) .0399(11) .0241(10) .0027(8) .0001(8) -.0027(8)
C19 .0425(12) .0404(12) .0337(11) .0045(9) .0019(9) -.0021(9)
C20 .0556(15) .0440(13) .0447(13) .0115(11) -.0041(11) -.0097(10)
C21 .0533(15) .0692(18) .0448(14) .0226(13) .0016(11) -.0181(12)
C22 .0530(16) .0782(19) .0454(15) .0044(14) .0209(12) -.0069(13)
C23 .0494(14) .0535(14) .0448(14) -.0033(11) .0170(11) -.0015(11)
C24 .0288(10) .0343(10) .0303(10) -.0019(8) .0014(8) -.0021(8)
C25 .0348(12) .0673(15) .0297(11) .0009(11) .0022(9) -.0002(10)
C26 .0440(14) .0832(19) .0315(13) .0037(12) -.0033(10) .0028(11)
C27 .0323(12) .0752(18) .0501(15) .0037(11) -.0055(10) .0004(12)
C28 .0293(11) .0674(17) .0548(16) .0040(10) .0078(10) .0010(12)
C29 .0358(11) .0472(12) .0334(12) -.0001(9) .0053(9) -.0007(9)
C30 .088(2) .0308(12) .088(2) .0150(14) .0138(18) .0019(13)
C31 .0478(15) .0393(14) .104(2) .0055(11) -.0179(15) .0222(15)
C32 .085(2) .0577(17) .0596(18) .0043(15) -.0096(16) .0279(14)
C33 .073(2) .0574(18) .090(2) -.0133(15) .0079(18) .0343(17)
C34 .068(2) .0304(12) .105(3) -.0106(12) -.0218(18) .0064(14)

loop_
_atom_type_symbol
_atom_type_description
_atom_type_scat_dispersion_real
_atom_type_scat_dispersion_imag
_atom_type_scat_source
C C .0033 .0016 'International Tables Vol C Tables 4.2.6.8 and 6.1.1.4'
H H .0000 .0000 'International Tables Vol C Tables 4.2.6.8 and 6.1.1.4'
S S .1246 .1234 'International Tables Vol C Tables 4.2.6.8 and 6.1.1.4'
P P .1023 .0942 'International Tables Vol C Tables 4.2.6.8 and 6.1.1.4'
Ni Ni .3393 1.1124 'International Tables Vol C Tables 4.2.6.8 and 6.1.1.4'

loop_
_geom_angle_atom_site_label_1
_geom_angle_atom_site_label_2
_geom_angle_atom_site_label_3
_geom_angle
_geom_angle_publ_flag
C2 Ni1 C4 64.99(11) ?
C2 Ni1 C3 39.33(10) ?
C4 Ni1 C3 38.15(11) ?
C2 Ni1 P1 101.82(8) ?
C4 Ni1 P1 158.03(9) ?
C3 Ni1 P1 120.67(9) ?
C2 Ni1 C1 39.46(10) ?
C4 Ni1 C1 64.40(10) ?
C3 Ni1 C1 65.25(10) ?
P1 Ni1 C1 117.47(8) ?
C2 Ni1 C5 64.59(10) ?
C4 Ni1 C5 38.82(11) ?
C3 Ni1 C5 64.44(11) ?
P1 Ni1 C5 153.17(8) ?
C1 Ni1 C5 37.46(10) ?
C2 Ni1 S2 159.56(8) ?
C4 Ni1 S2 96.98(7) ?
C3 Ni1 S2 120.34(8) ?
P1 Ni1 S2 92.01(2) yes
C1 Ni1 S2 142.80(8) ?
C5 Ni1 S2 108.01(8) ?
C31 Ni2 C32 39.76(12) ?
C31 Ni2 C34 64.81(11) ?
C32 Ni2 C34 63.79(13) ?
C31 Ni2 P2 101.61(8) ?
C32 Ni2 P2 109.70(10) ?
C34 Ni2 P2 165.46(9) ?
C31 Ni2 C30 39.34(12) ?
C32 Ni2 C30 65.40(13) ?
C34 Ni2 C30 38.35(13) ?
P2 Ni2 C30 127.57(10) ?
C31 Ni2 C33 64.73(12) ?
C32 Ni2 C33 37.32(13) ?
C34 Ni2 C33 38.22(13) ?
P2 Ni2 C33 142.56(11) ?
C30 Ni2 C33 64.51(13) ?
C31 Ni2 S1 165.45(9) ?
C32 Ni2 S1 142.13(10) ?
C34 Ni2 S1 102.17(9) ?
P2 Ni2 S1 90.62(2) yes
C30 Ni2 S1 126.27(10) ?
C33 Ni2 S1 109.67(10) ?
C6 P1 C12 102.60(9) ?
C6 P1 S1 106.70(7) ?
C12 P1 S1 103.02(7) ?
C6 P1 Ni1 106.83(7) ?
C12 P1 Ni1 118.35(7) ?
S1 P1 Ni1 117.85(3) yes
C18 P2 C24 102.00(9) ?
C18 P2 S2 105.07(7) ?
C24 P2 S2 106.65(7) ?
C18 P2 Ni2 113.12(7) ?
C24 P2 Ni2 113.41(7) ?
S2 P2 Ni2 115.39(3) yes
P1 S1 Ni2 100.82(3) ?
P2 S2 Ni1 105.01(2) ?
C5 C1 C2 106.9(2) ?
C5 C1 Ni1 71.87(13) ?
C2 C1 Ni1 66.61(12) ?
C5 C1 H1A 126.5 ?
C2 C1 H1A 126.5 ?
Ni1 C1 H1A 126.5 ?
C3 C2 C1 109.0(3) ?
C3 C2 Ni1 72.95(13) ?
C1 C2 Ni1 73.93(13) ?
C3 C2 H2A 125.3 ?
C1 C2 H2A 125.3 ?
Ni1 C2 H2A 125.3 ?
C4 C3 C2 106.7(2) ?
C4 C3 Ni1 70.55(13) ?
C2 C3 Ni1 67.72(12) ?
C4 C3 H3A 126.6 ?
C2 C3 H3A 126.6 ?
Ni1 C3 H3A 126.6 ?
C3 C4 C5 109.1(2) ?
C3 C4 Ni1 71.30(14) ?
C5 C4 Ni1 72.62(13) ?
C3 C4 H4A 125.4 ?
C5 C4 H4A 125.4 ?
Ni1 C4 H4A 125.4 ?
C1 C5 C4 108.0(3) ?
C1 C5 Ni1 70.66(14) ?
C4 C5 Ni1 68.56(13) ?
C1 C5 H5A 126.0 ?
C4 C5 H5A 126.0 ?
Ni1 C5 H5A 126.0 ?
C11 C6 C7 118.6(2) ?
C11 C6 P1 122.40(17) ?
C7 C6 P1 118.93(16) ?
C8 C7 C6 119.9(2) ?
C8 C7 H7A 120.0 ?
C6 C7 H7A 120.0 ?
C9 C8 C7 120.4(3) ?
C9 C8 H8A 119.8 ?
C7 C8 H8A 119.8 ?
C10 C9 C8 120.0(2) ?
C10 C9 H9A 120.0 ?
C8 C9 H9A 120.0 ?
C9 C10 C11 120.5(3) ?
C9 C10 H10A 119.8 ?
C11 C10 H10A 119.8 ?
C10 C11 C6 120.7(2) ?
C10 C11 H11A 119.7 ?
C6 C11 H11A 119.7 ?
C13 C12 C17 118.6(2) ?
C13 C12 P1 119.64(16) ?
C17 C12 P1 121.50(16) ?
C12 C13 C14 120.8(2) ?
C12 C13 H13A 119.6 ?
C14 C13 H13A 119.6 ?
C15 C14 C13 119.7(2) ?
C15 C14 H14A 120.1 ?
C13 C14 H14A 120.1 ?
C16 C15 C14 119.7(2) ?
C16 C15 H15A 120.1 ?
C14 C15 H15A 120.1 ?
C15 C16 C17 120.5(2) ?
C15 C16 H16A 119.8 ?
C17 C16 H16A 119.8 ?
C16 C17 C12 120.7(2) ?
C16 C17 H17A 119.6 ?
C12 C17 H17A 119.6 ?
C19 C18 C23 118.76(19) ?
C19 C18 P2 120.73(15) ?
C23 C18 P2 120.50(17) ?
C18 C19 C20 121.2(2) ?
C18 C19 H19A 119.4 ?
C20 C19 H19A 119.4 ?
C21 C20 C19 119.5(2) ?
C21 C20 H20A 120.2 ?
C19 C20 H20A 120.2 ?
C22 C21 C20 120.6(2) ?
C22 C21 H21A 119.7 ?
C20 C21 H21A 119.7 ?
C21 C22 C23 120.2(2) ?
C21 C22 H22A 119.9 ?
C23 C22 H22A 119.9 ?
C18 C23 C22 119.8(2) ?
C18 C23 H23A 120.1 ?
C22 C23 H23A 120.1 ?
C25 C24 C29 118.8(2) ?
C25 C24 P2 120.27(15) ?
C29 C24 P2 120.84(16) ?
C24 C25 C26 120.7(2) ?
C24 C25 H25A 119.6 ?
C26 C25 H25A 119.6 ?
C27 C26 C25 120.0(2) ?
C27 C26 H26A 120.0 ?
C25 C26 H26A 120.0 ?
C28 C27 C26 119.8(2) ?
C28 C27 H27A 120.1 ?
C26 C27 H27A 120.1 ?
C27 C28 C29 120.7(2) ?
C27 C28 H28A 119.7 ?
C29 C28 H28A 119.7 ?
C24 C29 C28 120.0(2) ?
C24 C29 H29A 120.0 ?
C28 C29 H29A 120.0 ?
C34 C30 C31 105.3(3) ?
C34 C30 Ni2 69.89(15) ?
C31 C30 Ni2 66.96(14) ?
C34 C30 H30A 127.4 ?
C31 C30 H30A 127.4 ?
Ni2 C30 H30A 127.4 ?
C32 C31 C30 108.2(3) ?
C32 C31 Ni2 71.71(15) ?
C30 C31 Ni2 73.70(16) ?
C32 C31 H31A 125.7 ?
C30 C31 H31A 125.7 ?
Ni2 C31 H31A 125.7 ?
C33 C32 C31 108.6(3) ?
C33 C32 Ni2 73.30(17) ?
C31 C32 Ni2 68.53(15) ?
C33 C32 H32A 125.7 ?
C31 C32 H32A 125.7 ?
Ni2 C32 H32A 125.7 ?
C32 C33 C34 107.9(3) ?
C32 C33 Ni2 69.38(16) ?
C34 C33 Ni2 69.86(15) ?
C32 C33 H33A 126.0 ?
C34 C33 H33A 126.0 ?
Ni2 C33 H33A 126.0 ?
C33 C34 C30 109.9(3) ?
C33 C34 Ni2 71.91(16) ?
C30 C34 Ni2 71.76(15) ?
C33 C34 H34A 125.0 ?
C30 C34 H34A 125.0 ?
Ni2 C34 H34A 125.0 ?

loop_
_geom_bond_atom_site_label_1
_geom_bond_atom_site_label_2
_geom_bond_site_symmetry_2
_geom_bond_distance
_geom_bond_publ_flag
Ni1 C2 . 2.060(2) yes
Ni1 C4 . 2.119(2) yes
Ni1 C3 . 2.129(2) yes
Ni1 P1 . 2.1555(6) yes
Ni1 C1 . 2.157(2) yes
Ni1 C5 . 2.173(2) yes
Ni1 S2 . 2.1979(5) yes
Ni2 C31 . 2.064(2) yes
Ni2 C32 . 2.106(3) yes
Ni2 C34 . 2.128(3) yes
Ni2 P2 . 2.1440(6) yes
Ni2 C30 . 2.153(3) yes
Ni2 C33 . 2.155(3) yes
Ni2 S1 . 2.1986(6) yes
P1 C6 . 1.825(2) yes
P1 C12 . 1.832(2) yes
P1 S1 . 2.0648(7) yes
P2 C18 . 1.830(2) yes
P2 C24 . 1.845(2) yes
P2 S2 . 2.0600(7) yes
C1 C5 . 1.390(4) ?
C1 C2 . 1.427(4) ?
C1 H1A . .9800 ?
C2 C3 . 1.411(4) ?
C2 H2A . .9800 ?
C3 C4 . 1.388(4) ?
C3 H3A . .9800 ?
C4 C5 . 1.427(4) ?
C4 H4A . .9800 ?
C5 H5A . .9800 ?
C6 C11 . 1.387(3) ?
C6 C7 . 1.395(3) ?
C7 C8 . 1.385(3) ?
C7 H7A . .9300 ?
C8 C9 . 1.379(4) ?
C8 H8A . .9300 ?
C9 C10 . 1.358(4) ?
C9 H9A . .9300 ?
C10 C11 . 1.382(3) ?
C10 H10A . .9300 ?
C11 H11A . .9300 ?
C12 C13 . 1.385(3) ?
C12 C17 . 1.387(3) ?
C13 C14 . 1.390(3) ?
C13 H13A . .9300 ?
C14 C15 . 1.386(4) ?
C14 H14A . .9300 ?
C15 C16 . 1.372(4) ?
C15 H15A . .9300 ?
C16 C17 . 1.382(3) ?
C16 H16A . .9300 ?
C17 H17A . .9300 ?
C18 C19 . 1.383(3) ?
C18 C23 . 1.390(3) ?
C19 C20 . 1.385(3) ?
C19 H19A . .9300 ?
C20 C21 . 1.371(4) ?
C20 H20A . .9300 ?
C21 C22 . 1.368(4) ?
C21 H21A . .9300 ?
C22 C23 . 1.400(3) ?
C22 H22A . .9300 ?
C23 H23A . .9300 ?
C24 C25 . 1.382(3) ?
C24 C29 . 1.389(3) ?
C25 C26 . 1.391(3) ?
C25 H25A . .9300 ?
C26 C27 . 1.376(3) ?
C26 H26A . .9300 ?
C27 C28 . 1.368(4) ?
C27 H27A . .9300 ?
C28 C29 . 1.392(3) ?
C28 H28A . .9300 ?
C29 H29A . .9300 ?
C30 C34 . 1.406(5) ?
C30 C31 . 1.422(4) ?
C30 H30A . .9800 ?
C31 C32 . 1.419(4) ?
C31 H31A . .9800 ?
C32 C33 . 1.364(5) ?
C32 H32A . .9800 ?
C33 C34 . 1.403(5) ?
C33 H33A . .9800 ?
C34 H34A . .9800 ?

loop_
_geom_torsion_atom_site_label_1
_geom_torsion_atom_site_label_2
_geom_torsion_atom_site_label_3
_geom_torsion_atom_site_label_4
_geom_torsion
C2 Ni1 P1 C6 92.35(10)
C4 Ni1 P1 C6 41.8(2)
C3 Ni1 P1 C6 54.97(11)
C1 Ni1 P1 C6 131.07(11)
C5 Ni1 P1 C6 148.47(18)
S2 Ni1 P1 C6 -72.51(7)
C2 Ni1 P1 C12 -22.62(11)
C4 Ni1 P1 C12 -73.2(2)
C3 Ni1 P1 C12 -60.00(11)
C1 Ni1 P1 C12 16.10(11)
C5 Ni1 P1 C12 33.50(19)
S2 Ni1 P1 C12 172.52(8)
C2 Ni1 P1 S1 -147.69(8)
C4 Ni1 P1 S1 161.76(19)
C3 Ni1 P1 S1 174.93(8)
C1 Ni1 P1 S1 -108.97(9)
C5 Ni1 P1 S1 -91.56(17)
S2 Ni1 P1 S1 47.45(3)
C31 Ni2 P2 C18 122.28(12)
C32 Ni2 P2 C18 81.74(12)
C34 Ni2 P2 C18 142.5(4)
C30 Ni2 P2 C18 155.34(14)
C33 Ni2 P2 C18 58.93(18)
S1 Ni2 P2 C18 -65.66(7)
C31 Ni2 P2 C24 6.74(12)
C32 Ni2 P2 C24 -33.80(12)
C34 Ni2 P2 C24 27.0(4)
C30 Ni2 P2 C24 39.80(14)
C33 Ni2 P2 C24 -56.61(17)
S1 Ni2 P2 C24 178.80(7)
C31 Ni2 P2 S2 -116.69(10)
C32 Ni2 P2 S2 -157.23(10)
C34 Ni2 P2 S2 -96.5(4)
C30 Ni2 P2 S2 -83.64(12)
C33 Ni2 P2 S2 179.96(16)
S1 Ni2 P2 S2 55.37(3)
C6 P1 S1 Ni2 149.26(7)
C12 P1 S1 Ni2 -103.10(7)
Ni1 P1 S1 Ni2 29.23(4)
C31 Ni2 S1 P1 67.8(4)
C32 Ni2 S1 P1 156.06(16)
C34 Ni2 S1 P1 93.36(11)
P2 Ni2 S1 P1 -79.68(3)
C30 Ni2 S1 P1 60.17(11)
C33 Ni2 S1 P1 132.43(11)
C18 P2 S2 Ni1 147.84(7)
C24 P2 S2 Ni1 -104.39(7)
Ni2 P2 S2 Ni1 22.54(4)
C2 Ni1 S2 P2 154.1(2)
C4 Ni1 S2 P2 127.17(9)
C3 Ni1 S2 P2 159.34(10)
P1 Ni1 S2 P2 -72.92(3)
C1 Ni1 S2 P2 71.14(12)
C5 Ni1 S2 P2 88.94(9)
C2 Ni1 C1 C5 -118.4(2)
C4 Ni1 C1 C5 -37.33(17)
C3 Ni1 C1 C5 -79.66(18)
P1 Ni1 C1 C5 167.17(14)
S2 Ni1 C1 C5 28.6(2)
C4 Ni1 C1 C2 81.05(18)
C3 Ni1 C1 C2 38.73(16)
P1 Ni1 C1 C2 -74.44(16)
C5 Ni1 C1 C2 118.4(2)
S2 Ni1 C1 C2 146.95(13)
C5 C1 C2 C3 -4.1(2)
Ni1 C1 C2 C3 -65.03(15)
C5 C1 C2 Ni1 60.93(16)
C4 Ni1 C2 C3 36.88(17)
P1 Ni1 C2 C3 -124.53(16)
C1 Ni1 C2 C3 116.3(2)
C5 Ni1 C2 C3 79.98(18)
S2 Ni1 C2 C3 7.1(3)
C4 Ni1 C2 C1 -79.43(18)
C3 Ni1 C2 C1 -116.3(2)
P1 Ni1 C2 C1 119.16(14)
C5 Ni1 C2 C1 -36.33(16)
S2 Ni1 C2 C1 -109.2(2)
C1 C2 C3 C4 5.6(2)
Ni1 C2 C3 C4 -60.09(16)
C1 C2 C3 Ni1 65.67(15)
C2 Ni1 C3 C4 118.3(2)
P1 Ni1 C3 C4 -172.07(13)
C1 Ni1 C3 C4 79.44(17)
C5 Ni1 C3 C4 37.89(16)
S2 Ni1 C3 C4 -58.84(17)
C4 Ni1 C3 C2 -118.3(2)
P1 Ni1 C3 C2 69.64(17)
C1 Ni1 C3 C2 -38.85(16)
C5 Ni1 C3 C2 -80.41(18)
S2 Ni1 C3 C2 -177.14(14)
C2 C3 C4 C5 -4.9(3)
Ni1 C3 C4 C5 -63.20(16)
C2 C3 C4 Ni1 58.28(15)
C2 Ni1 C4 C3 -38.01(16)
P1 Ni1 C4 C3 18.5(3)
C1 Ni1 C4 C3 -81.85(17)
C5 Ni1 C4 C3 -117.9(2)
S2 Ni1 C4 C3 131.93(14)
C2 Ni1 C4 C5 79.89(17)
C3 Ni1 C4 C5 117.9(2)
P1 Ni1 C4 C5 136.40(18)
C1 Ni1 C4 C5 36.04(15)
S2 Ni1 C4 C5 -110.18(15)
C2 C1 C5 C4 1.0(2)
Ni1 C1 C5 C4 58.60(15)
C2 C1 C5 Ni1 -57.57(15)
C3 C4 C5 C1 2.4(3)
Ni1 C4 C5 C1 -59.92(16)
C3 C4 C5 Ni1 62.37(16)
C2 Ni1 C5 C1 38.24(16)
C4 Ni1 C5 C1 119.3(2)
C3 Ni1 C5 C1 82.02(17)
P1 Ni1 C5 C1 -25.9(3)
S2 Ni1 C5 C1 -162.30(14)
C2 Ni1 C5 C4 -81.02(18)
C3 Ni1 C5 C4 -37.24(16)
P1 Ni1 C5 C4 -145.13(16)
C1 Ni1 C5 C4 -119.3(2)
S2 Ni1 C5 C4 78.44(16)
C12 P1 C6 C11 -125.69(19)
S1 P1 C6 C11 -17.7(2)
Ni1 P1 C6 C11 109.15(18)
C12 P1 C6 C7 58.29(19)
S1 P1 C6 C7 166.23(16)
Ni1 P1 C6 C7 -66.87(18)
C11 C6 C7 C8 -.2(4)
P1 C6 C7 C8 175.94(19)
C6 C7 C8 C9 .7(4)
C7 C8 C9 C10 -.5(4)
C8 C9 C10 C11 .0(4)
C9 C10 C11 C6 .4(4)
C7 C6 C11 C10 -.3(4)
P1 C6 C11 C10 -176.3(2)
C6 P1 C12 C13 -157.88(17)
S1 P1 C12 C13 91.39(17)
Ni1 P1 C12 C13 -40.64(19)
C6 P1 C12 C17 28.4(2)
S1 P1 C12 C17 -82.38(18)
Ni1 P1 C12 C17 145.59(16)
C17 C12 C13 C14 -.3(3)
P1 C12 C13 C14 -174.25(18)
C12 C13 C14 C15 .3(4)
C13 C14 C15 C16 -.2(4)
C14 C15 C16 C17 .0(4)
C15 C16 C17 C12 .0(4)
C13 C12 C17 C16 .2(3)
P1 C12 C17 C16 173.99(18)
C24 P2 C18 C19 -82.40(18)
S2 P2 C18 C19 28.73(19)
Ni2 P2 C18 C19 155.43(15)
C24 P2 C18 C23 96.6(2)
S2 P2 C18 C23 -152.27(18)
Ni2 P2 C18 C23 -25.6(2)
C23 C18 C19 C20 -.4(3)
P2 C18 C19 C20 178.66(18)
C18 C19 C20 C21 .0(4)
C19 C20 C21 C22 .0(4)
C20 C21 C22 C23 .5(4)
C19 C18 C23 C22 .8(4)
P2 C18 C23 C22 -178.2(2)
C21 C22 C23 C18 -.8(4)
C18 P2 C24 C25 -46.4(2)
S2 P2 C24 C25 -156.36(17)
Ni2 P2 C24 C25 75.54(19)
C18 P2 C24 C29 137.96(18)
S2 P2 C24 C29 28.02(19)
Ni2 P2 C24 C29 -100.08(17)
C29 C24 C25 C26 -.1(4)
P2 C24 C25 C26 -175.8(2)
C24 C25 C26 C27 -.1(4)
C25 C26 C27 C28 -.2(4)
C26 C27 C28 C29 .7(4)
C25 C24 C29 C28 .6(3)
P2 C24 C29 C28 176.24(18)
C27 C28 C29 C24 -.9(4)
C31 Ni2 C30 C34 -117.4(3)
C32 Ni2 C30 C34 -78.2(2)
P2 Ni2 C30 C34 -174.85(16)
C33 Ni2 C30 C34 -36.86(19)
S1 Ni2 C30 C34 59.6(2)
C32 Ni2 C30 C31 39.18(18)
C34 Ni2 C30 C31 117.4(3)
P2 Ni2 C30 C31 -57.5(2)
C33 Ni2 C30 C31 80.5(2)
S1 Ni2 C30 C31 177.00(14)
C34 C30 C31 C32 -4.1(3)
Ni2 C30 C31 C32 -63.86(18)
C34 C30 C31 Ni2 59.79(18)
C34 Ni2 C31 C32 78.6(2)
P2 Ni2 C31 C32 -106.92(18)
C30 Ni2 C31 C32 116.1(3)
C33 Ni2 C31 C32 36.1(2)
S1 Ni2 C31 C32 106.4(4)
C32 Ni2 C31 C30 -116.1(3)
C34 Ni2 C31 C30 -37.50(19)
P2 Ni2 C31 C30 137.00(17)
C33 Ni2 C31 C30 -79.9(2)
S1 Ni2 C31 C30 -9.7(5)
C30 C31 C32 C33 2.4(3)
Ni2 C31 C32 C33 -62.7(2)
C30 C31 C32 Ni2 65.16(18)
C31 Ni2 C32 C33 118.4(3)
C34 Ni2 C32 C33 37.0(2)
P2 Ni2 C32 C33 -157.1(2)
C30 Ni2 C32 C33 79.6(2)
S1 Ni2 C32 C33 -38.5(3)
C34 Ni2 C32 C31 -81.4(2)
P2 Ni2 C32 C31 84.49(19)
C30 Ni2 C32 C31 -38.77(19)
C33 Ni2 C32 C31 -118.4(3)
S1 Ni2 C32 C31 -156.88(14)
C31 C32 C33 C34 .3(3)
Ni2 C32 C33 C34 -59.5(2)
C31 C32 C33 Ni2 59.74(19)
C31 Ni2 C33 C32 -38.5(2)
C34 Ni2 C33 C32 -119.2(3)
P2 Ni2 C33 C32 37.0(3)
C30 Ni2 C33 C32 -82.2(2)
S1 Ni2 C33 C32 156.06(19)
C31 Ni2 C33 C34 80.7(2)
C32 Ni2 C33 C34 119.2(3)
P2 Ni2 C33 C34 156.22(15)
C30 Ni2 C33 C34 37.0(2)
S1 Ni2 C33 C34 -84.73(19)
C32 C33 C34 C30 -2.9(3)
Ni2 C33 C34 C30 -62.09(19)
C32 C33 C34 Ni2 59.2(2)
C31 C30 C34 C33 4.3(3)
Ni2 C30 C34 C33 62.2(2)
C31 C30 C34 Ni2 -57.88(17)
C31 Ni2 C34 C33 -80.5(2)
C32 Ni2 C34 C33 -36.1(2)
P2 Ni2 C34 C33 -102.5(4)
C30 Ni2 C34 C33 -118.9(3)
S1 Ni2 C34 C33 106.41(19)
C31 Ni2 C34 C30 38.46(19)
C32 Ni2 C34 C30 82.8(2)
P2 Ni2 C34 C30 16.5(5)
C33 Ni2 C34 C30 118.9(3)
S1 Ni2 C34 C30 -134.65(18)
